data_4306596
loop_
_publ_author_name
'Suman Mukhopadhyay'
'Bhaswati Ghosh Mukhopadhyay'
'M. F\'atima C. Guedes da Silva'
'Jamal Lasri'
'M. Ad\'ilia Janu\'ario Charmier'
'Armando J. L. Pombeiro'

_publ_section_title
;
PtII-Promoted [2 + 3] Cycloaddition of Azide to Cyanopyridines: Convenient
Tool toward Heterometallic Structures
;
_journal_name_full 'Inorganic Chemistry'
_journal_page_first 11334
_journal_page_last 11341
_journal_paper_doi 10.1021/ic8014223
_journal_volume 47
_journal_year 2008
_chemical_formula_moiety 'C96 H76 Cu N20 P4 Pt2'
_chemical_formula_sum 'C96 H76 Cu N20 P4 Pt2'
_chemical_formula_weight 2087.37
_chemical_name_systematic
;
 ?
;
_space_group_IT_number 60
_symmetry_cell_setting orthorhombic
_symmetry_space_group_name_Hall '-P 2n 2ab'
_symmetry_space_group_name_H-M 'P b c n'
_atom_sites_solution_hydrogens geom
_atom_sites_solution_primary direct
_atom_sites_solution_secondary difmap
_audit_creation_method SHELXL-97
_cell_angle_alpha 90.00
_cell_angle_beta 90.00
_cell_angle_gamma 90.00
_cell_formula_units_Z 4
_cell_length_a 27.0000(15)
_cell_length_b 17.1351(10)
_cell_length_c 21.9480(13)
_cell_measurement_reflns_used 5385
_cell_measurement_temperature 150(2)
_cell_measurement_theta_max 27.05
_cell_measurement_theta_min 2.66
_cell_volume 10154.2(10)
_computing_cell_refinement 'Bruker SMART'
_computing_data_collection 'Bruker SMART'
_computing_data_reduction 'Bruker SAINT'
_computing_structure_refinement 'SHELXL-97 (Sheldrick, 1997)'
_diffrn_ambient_temperature 150(2)
_diffrn_measured_fraction_theta_full 0.991
_diffrn_measured_fraction_theta_max 0.991
_diffrn_measurement_device_type 'CCD area detector'
_diffrn_measurement_method 'phi and omega scans'
_diffrn_radiation_monochromator graphite
_diffrn_radiation_source 'fine-focus sealed tube'
_diffrn_radiation_type MoK\a
_diffrn_radiation_wavelength 0.71073
_diffrn_reflns_av_R_equivalents 0.0539
_diffrn_reflns_av_sigmaI/netI 0.0492
_diffrn_reflns_limit_h_max 32
_diffrn_reflns_limit_h_min -14
_diffrn_reflns_limit_k_max 20
_diffrn_reflns_limit_k_min -15
_diffrn_reflns_limit_l_max 26
_diffrn_reflns_limit_l_min -25
_diffrn_reflns_number 39880
_diffrn_reflns_theta_full 25.35
_diffrn_reflns_theta_max 25.35
_diffrn_reflns_theta_min 2.56
_exptl_absorpt_coefficient_mu 3.071
_exptl_absorpt_correction_T_max 0.7488
_exptl_absorpt_correction_T_min 0.6559
_exptl_absorpt_correction_type multi-scan
_exptl_absorpt_process_details sadabs
_exptl_crystal_colour blue
_exptl_crystal_density_diffrn 1.365
_exptl_crystal_density_method 'not measured'
_exptl_crystal_description prism
_exptl_crystal_F_000 4148
_exptl_crystal_size_max 0.15
_exptl_crystal_size_mid 0.11
_exptl_crystal_size_min 0.10
_platon_squeeze_details
;
;
_refine_diff_density_max 0.728
_refine_diff_density_min -1.217
_refine_diff_density_rms 0.105
_refine_ls_extinction_method none
_refine_ls_goodness_of_fit_ref 1.016
_refine_ls_hydrogen_treatment none
_refine_ls_matrix_type full
_refine_ls_number_parameters 555
_refine_ls_number_reflns 9235
_refine_ls_number_restraints 0
_refine_ls_restrained_S_all 1.016
_refine_ls_R_factor_all 0.0483
_refine_ls_R_factor_gt 0.0315
_refine_ls_shift/su_max 0.002
_refine_ls_shift/su_mean 0.000
_refine_ls_structure_factor_coef Fsqd
_refine_ls_weighting_details 'calc w=1/[\s^2^(Fo^2^)+(0.0358P)^2^+2.2413P] where P=(Fo^2^+2Fc^2^)/3'
_refine_ls_weighting_scheme calc
_refine_ls_wR_factor_gt 0.0732
_refine_ls_wR_factor_ref 0.0777
_reflns_number_gt 6786
_reflns_number_total 9235
_reflns_threshold_expression >2sigma(I)
_cod_data_source_file ic8014223_si_001_3.cif
_cod_data_source_block comp4
_cod_depositor_comments
;
The following automatic conversions were performed:
'_symmetry_cell_setting' value 'Orthorhombic' changed to 'orthorhombic'
according to '/home/saulius/struct/CIF-dictionaries/cif_core.dic'
dictionary named 'cif_core.dic' version 2.4.1 from 2010-06-29.

Automatic conversion script
Id: cif_fix_enum 1527 2010-12-29 10:47:43Z saulius 
;
_cod_original_cell_volume 10154.1(10)
_cod_database_code 4306596

loop_
_symmetry_equiv_pos_as_xyz
'x, y, z'
'-x+1/2, -y+1/2, z+1/2'
'x+1/2, -y+1/2, -z'
'-x, y, -z+1/2'
'-x, -y, -z'
'x-1/2, y-1/2, -z-1/2'
'-x-1/2, y-1/2, z'
'x, -y, z-1/2'

loop_
_atom_site_label
_atom_site_type_symbol
_atom_site_fract_x
_atom_site_fract_y
_atom_site_fract_z
_atom_site_U_iso_or_equiv
_atom_site_adp_type
_atom_site_occupancy
_atom_site_symmetry_multiplicity
_atom_site_calc_flag
_atom_site_refinement_flags
_atom_site_disorder_assembly
_atom_site_disorder_group
C1 C 0.14664(14) 0.3320(2) 0.69323(19) 0.0179(9) Uani 1 1 d . . .
C2 C 0.15236(16) -0.1200(2) 0.7264(2) 0.0205(10) Uani 1 1 d . . .
C11 C 0.11435(15) 0.3967(2) 0.7087(2) 0.0217(9) Uani 1 1 d . . .
C12 C 0.11332(16) 0.4642(2) 0.6740(2) 0.0274(11) Uani 1 1 d . . .
H12 H 0.1347 0.4695 0.6399 0.033 Uiso 1 1 calc R . .
C13 C 0.08161(16) 0.5229(3) 0.6888(2) 0.0291(11) Uani 1 1 d . . .
H13 H 0.0805 0.5678 0.6633 0.035 Uiso 1 1 calc R . .
C14 C 0.05328(15) 0.4560(2) 0.7727(2) 0.0226(10) Uani 1 1 d . . .
H14 H 0.0328 0.4532 0.8078 0.027 Uiso 1 1 calc R . .
C15 C 0.08353(14) 0.3941(2) 0.7594(2) 0.0209(9) Uani 1 1 d . . .
H15 H 0.0835 0.3493 0.7849 0.025 Uiso 1 1 calc R . .
C21 C 0.11727(15) -0.1846(2) 0.7296(2) 0.0213(9) Uani 1 1 d . . .
C22 C 0.12530(16) -0.2450(2) 0.7705(2) 0.0265(10) Uani 1 1 d . . .
H22 H 0.1536 -0.2448 0.7961 0.032 Uiso 1 1 calc R . .
C23 C 0.09156(16) 0.6946(3) 0.7733(2) 0.0290(11) Uani 1 1 d . . .
H23 H 0.0972 0.6536 0.8016 0.035 Uiso 1 1 calc R . .
C24 C 0.04355(15) 0.7505(2) 0.6985(2) 0.0254(10) Uani 1 1 d . . .
H24 H 0.0151 0.7490 0.6731 0.030 Uiso 1 1 calc R . .
C25 C 0.07534(15) -0.1871(2) 0.6936(2) 0.0239(10) Uani 1 1 d . . .
H25 H 0.0685 -0.1461 0.6657 0.029 Uiso 1 1 calc R . .
C31 C 0.24521(15) 0.0903(2) 0.8387(2) 0.0224(10) Uani 1 1 d . . .
C32 C 0.28433(16) 0.0666(2) 0.8025(2) 0.0259(10) Uani 1 1 d . . .
H32 H 0.2794 0.0597 0.7600 0.031 Uiso 1 1 calc R . .
C33 C 0.33014(17) 0.0529(3) 0.8273(3) 0.0347(12) Uani 1 1 d . . .
H33 H 0.3566 0.0362 0.8019 0.042 Uiso 1 1 calc R . .
C34 C 0.33805(18) 0.0631(3) 0.8882(3) 0.0413(14) Uani 1 1 d . . .
H34 H 0.3700 0.0542 0.9049 0.050 Uiso 1 1 calc R . .
C35 C 0.29889(18) 0.0868(3) 0.9260(2) 0.0360(13) Uani 1 1 d . . .
H35 H 0.3043 0.0941 0.9684 0.043 Uiso 1 1 calc R . .
C36 C 0.25256(17) 0.0995(2) 0.9015(2) 0.0285(10) Uani 1 1 d . . .
H36 H 0.2258 0.1143 0.9270 0.034 Uiso 1 1 calc R . .
C41 C 0.27126(14) 0.0954(2) 0.58645(18) 0.0181(9) Uani 1 1 d . . .
C42 C 0.29827(16) 0.1478(2) 0.6224(2) 0.0222(10) Uani 1 1 d . . .
H42 H 0.2824 0.1752 0.6546 0.027 Uiso 1 1 calc R . .
C43 C 0.34814(16) 0.1596(3) 0.6108(2) 0.0277(11) Uani 1 1 d . . .
H43 H 0.3660 0.1967 0.6343 0.033 Uiso 1 1 calc R . .
C44 C 0.37186(16) 0.1189(3) 0.5663(2) 0.0303(11) Uani 1 1 d . . .
H44 H 0.4060 0.1275 0.5586 0.036 Uiso 1 1 calc R . .
C45 C 0.34543(16) 0.0641(3) 0.5320(2) 0.0303(11) Uani 1 1 d . . .
H45 H 0.3620 0.0340 0.5019 0.036 Uiso 1 1 calc R . .
C46 C 0.29535(16) 0.0534(3) 0.5416(2) 0.0247(10) Uani 1 1 d . . .
H46 H 0.2774 0.0171 0.5174 0.030 Uiso 1 1 calc R . .
C51 C 0.13912(15) 0.0488(2) 0.8359(2) 0.0215(10) Uani 1 1 d . . .
C52 C 0.14949(18) -0.0134(3) 0.8734(2) 0.0306(11) Uani 1 1 d . . .
H52 H 0.1824 -0.0218 0.8874 0.037 Uiso 1 1 calc R . .
C53 C 0.1118(2) -0.0639(3) 0.8908(3) 0.0467(14) Uani 1 1 d . . .
H53 H 0.1189 -0.1068 0.9167 0.056 Uiso 1 1 calc R . .
C54 C 0.0646(2) -0.0522(3) 0.8709(3) 0.0458(15) Uani 1 1 d . . .
H54 H 0.0390 -0.0865 0.8838 0.055 Uiso 1 1 calc R . .
C55 C 0.05362(18) 0.0079(3) 0.8327(3) 0.0449(14) Uani 1 1 d . . .
H55 H 0.0208 0.0149 0.8182 0.054 Uiso 1 1 calc R . .
C56 C 0.09087(17) 0.0586(3) 0.8155(2) 0.0337(12) Uani 1 1 d . . .
H56 H 0.0833 0.1009 0.7892 0.040 Uiso 1 1 calc R . .
C61 C 0.17812(15) 0.1562(2) 0.5453(2) 0.0209(10) Uani 1 1 d . . .
C62 C 0.13098(15) 0.1861(2) 0.5584(2) 0.0245(10) Uani 1 1 d . . .
H62 H 0.1146 0.1717 0.5950 0.029 Uiso 1 1 calc R . .
C63 C 0.10796(17) 0.2374(3) 0.5173(2) 0.0357(12) Uani 1 1 d . . .
H63 H 0.0759 0.2576 0.5257 0.043 Uiso 1 1 calc R . .
C64 C 0.13258(19) 0.2581(3) 0.4643(2) 0.0413(13) Uani 1 1 d . . .
H64 H 0.1174 0.2929 0.4363 0.050 Uiso 1 1 calc R . .
C65 C 0.17905(18) 0.2285(3) 0.4520(2) 0.0404(13) Uani 1 1 d . . .
H65 H 0.1955 0.2432 0.4156 0.049 Uiso 1 1 calc R . .
C66 C 0.20174(17) 0.1781(3) 0.4917(2) 0.0292(11) Uani 1 1 d . . .
H66 H 0.2337 0.1582 0.4826 0.035 Uiso 1 1 calc R . .
C71 C 0.17451(16) 0.2103(2) 0.8390(2) 0.0225(10) Uani 1 1 d . . .
C72 C 0.13628(18) 0.2261(3) 0.8785(2) 0.0282(11) Uani 1 1 d . . .
H72 H 0.1129 0.1866 0.8884 0.034 Uiso 1 1 calc R . .
C73 C 0.13194(19) 0.3003(3) 0.9041(2) 0.0368(12) Uani 1 1 d . . .
H73 H 0.1058 0.3113 0.9317 0.044 Uiso 1 1 calc R . .
C74 C 0.1657(2) 0.3578(3) 0.8891(2) 0.0407(13) Uani 1 1 d . . .
H74 H 0.1628 0.4082 0.9067 0.049 Uiso 1 1 calc R . .
C75 C 0.2036(2) 0.3421(3) 0.8488(2) 0.0358(12) Uani 1 1 d . . .
H75 H 0.2262 0.3823 0.8380 0.043 Uiso 1 1 calc R . .
C76 C 0.20881(18) 0.2691(3) 0.8241(2) 0.0283(11) Uani 1 1 d . . .
H76 H 0.2354 0.2583 0.7970 0.034 Uiso 1 1 calc R . .
C81 C 0.18783(15) -0.0088(2) 0.56913(18) 0.0185(9) Uani 1 1 d . . .
C82 C 0.21531(16) -0.0740(2) 0.5852(2) 0.0236(10) Uani 1 1 d . . .
H82 H 0.2447 -0.0681 0.6086 0.028 Uiso 1 1 calc R . .
C83 C 0.20014(18) -0.1476(3) 0.5673(2) 0.0301(11) Uani 1 1 d . . .
H83 H 0.2195 -0.1921 0.5772 0.036 Uiso 1 1 calc R . .
C84 C 0.15677(19) -0.1560(3) 0.5349(2) 0.0339(12) Uani 1 1 d . . .
H84 H 0.1462 -0.2066 0.5229 0.041 Uiso 1 1 calc R . .
C85 C 0.12861(19) -0.0920(3) 0.5199(2) 0.0351(12) Uani 1 1 d . . .
H85 H 0.0986 -0.0984 0.4979 0.042 Uiso 1 1 calc R . .
C86 C 0.14409(16) -0.0184(3) 0.5369(2) 0.0246(10) Uani 1 1 d . . .
H86 H 0.1247 0.0259 0.5264 0.029 Uiso 1 1 calc R . .
N1 N 0.13892(12) 0.25867(19) 0.71142(15) 0.0184(8) Uani 1 1 d . . .
N2 N 0.14233(12) -0.04976(19) 0.70408(16) 0.0192(8) Uani 1 1 d . . .
N11 N 0.17901(12) 0.22068(19) 0.68942(15) 0.0175(8) Uani 1 1 d . . .
N12 N 0.20860(13) 0.2681(2) 0.65923(17) 0.0253(9) Uani 1 1 d . . .
N13 N 0.18885(13) 0.33907(19) 0.66098(17) 0.0248(8) Uani 1 1 d . . .
N14 N 0.05157(12) 0.52032(19) 0.73803(17) 0.0235(8) Uani 1 1 d . . .
N21 N 0.18458(12) -0.0106(2) 0.71312(15) 0.0184(8) Uani 1 1 d . . .
N22 N 0.21841(13) -0.0550(2) 0.73926(17) 0.0247(9) Uani 1 1 d . . .
N23 N 0.19865(13) -0.12487(19) 0.74792(18) 0.0255(9) Uani 1 1 d . . .
N24 N 0.05097(12) 0.69162(19) 0.73772(17) 0.0225(8) Uani 1 1 d . . .
P1 P 0.18506(4) 0.11496(6) 0.80623(5) 0.0188(2) Uani 1 1 d . . .
P2 P 0.20453(4) 0.08691(6) 0.59788(5) 0.0174(2) Uani 1 1 d . . .
Cu1 Cu 0.0000 0.60570(4) 0.7500 0.02576(19) Uani 1 2 d S . .
Pt1 Pt 0.186876(5) 0.105414(8) 0.700480(7) 0.01495(6) Uani 1 1 d . . .

loop_
_atom_site_aniso_label
_atom_site_aniso_U_11
_atom_site_aniso_U_22
_atom_site_aniso_U_33
_atom_site_aniso_U_23
_atom_site_aniso_U_13
_atom_site_aniso_U_12
C1 0.020(2) 0.010(2) 0.024(3) 0.0008(17) 0.0026(18) 0.0017(17)
C2 0.025(2) 0.014(2) 0.023(2) 0.0031(18) 0.0040(18) 0.0002(18)
C11 0.019(2) 0.016(2) 0.031(3) 0.002(2) 0.0038(18) 0.0014(18)
C12 0.029(2) 0.018(2) 0.035(3) 0.009(2) 0.016(2) 0.003(2)
C13 0.029(2) 0.019(2) 0.040(3) 0.010(2) 0.014(2) 0.003(2)
C14 0.024(2) 0.018(2) 0.025(3) 0.0019(19) 0.0012(19) -0.0018(19)
C15 0.022(2) 0.011(2) 0.030(3) 0.0060(19) 0.0014(18) 0.0007(18)
C21 0.024(2) 0.012(2) 0.027(3) -0.0054(19) 0.0047(19) 0.0014(19)
C22 0.024(2) 0.016(2) 0.039(3) 0.003(2) -0.001(2) -0.004(2)
C23 0.030(2) 0.016(2) 0.041(3) 0.009(2) 0.005(2) 0.002(2)
C24 0.020(2) 0.019(2) 0.037(3) 0.001(2) 0.002(2) -0.0008(19)
C25 0.025(2) 0.013(2) 0.033(3) 0.005(2) 0.005(2) 0.0019(19)
C31 0.021(2) 0.015(2) 0.032(3) 0.0013(19) -0.0041(19) -0.0028(18)
C32 0.026(2) 0.017(2) 0.034(3) 0.002(2) 0.001(2) -0.0057(19)
C33 0.024(2) 0.018(2) 0.062(4) 0.000(2) 0.000(2) -0.002(2)
C34 0.026(3) 0.023(3) 0.074(5) 0.009(3) -0.019(3) -0.007(2)
C35 0.044(3) 0.026(3) 0.038(3) 0.012(2) -0.017(2) -0.016(2)
C36 0.030(2) 0.020(2) 0.035(3) 0.004(2) -0.005(2) -0.006(2)
C41 0.0175(19) 0.018(2) 0.019(2) 0.0036(18) 0.0013(17) 0.0021(18)
C42 0.029(2) 0.015(2) 0.022(3) 0.0016(18) 0.0005(19) 0.0049(19)
C43 0.026(2) 0.021(2) 0.036(3) 0.000(2) -0.008(2) -0.001(2)
C44 0.020(2) 0.035(3) 0.036(3) 0.012(2) -0.004(2) 0.000(2)
C45 0.029(2) 0.038(3) 0.024(3) 0.001(2) 0.003(2) 0.007(2)
C46 0.026(2) 0.027(2) 0.021(3) -0.004(2) -0.0004(19) -0.003(2)
C51 0.027(2) 0.017(2) 0.022(3) -0.0051(19) 0.0045(19) -0.0014(19)
C52 0.037(3) 0.023(3) 0.031(3) 0.004(2) -0.002(2) -0.006(2)
C53 0.058(4) 0.034(3) 0.047(4) 0.013(3) 0.000(3) -0.012(3)
C54 0.040(3) 0.042(3) 0.055(4) -0.001(3) 0.016(3) -0.021(3)
C55 0.027(3) 0.055(4) 0.052(4) -0.003(3) 0.004(2) -0.007(3)
C56 0.031(3) 0.032(3) 0.038(3) 0.007(2) 0.001(2) 0.001(2)
C61 0.022(2) 0.015(2) 0.026(3) -0.0032(18) -0.0052(18) -0.0007(18)
C62 0.020(2) 0.022(2) 0.032(3) 0.005(2) 0.0034(19) -0.003(2)
C63 0.028(2) 0.026(3) 0.054(4) 0.006(2) -0.004(2) 0.006(2)
C64 0.044(3) 0.028(3) 0.052(4) 0.021(3) -0.008(3) 0.000(3)
C65 0.037(3) 0.043(3) 0.041(3) 0.021(3) 0.006(2) 0.000(3)
C66 0.031(2) 0.027(3) 0.030(3) 0.008(2) -0.001(2) -0.001(2)
C71 0.034(2) 0.016(2) 0.016(2) -0.0001(18) -0.0035(19) 0.0054(19)
C72 0.038(3) 0.020(2) 0.027(3) 0.002(2) 0.003(2) 0.006(2)
C73 0.052(3) 0.028(3) 0.030(3) -0.004(2) 0.007(2) 0.012(2)
C74 0.073(4) 0.018(3) 0.031(3) -0.004(2) -0.006(3) 0.006(3)
C75 0.055(3) 0.023(3) 0.030(3) -0.004(2) -0.003(2) -0.006(2)
C76 0.036(3) 0.023(3) 0.025(3) -0.004(2) 0.001(2) -0.004(2)
C81 0.025(2) 0.015(2) 0.015(2) -0.0057(17) 0.0006(18) -0.0020(19)
C82 0.026(2) 0.021(2) 0.024(3) -0.0009(19) -0.0025(19) 0.000(2)
C83 0.051(3) 0.016(2) 0.024(3) -0.004(2) -0.001(2) 0.000(2)
C84 0.050(3) 0.017(2) 0.035(3) -0.005(2) -0.004(2) -0.014(2)
C85 0.040(3) 0.034(3) 0.031(3) -0.005(2) -0.012(2) -0.010(2)
C86 0.027(2) 0.020(2) 0.027(3) 0.001(2) -0.0014(19) -0.002(2)
N1 0.0186(17) 0.0135(18) 0.023(2) 0.0022(15) 0.0032(15) 0.0016(15)
N2 0.0186(17) 0.0127(17) 0.026(2) -0.0005(16) 0.0027(16) -0.0036(15)
N11 0.0184(17) 0.0143(18) 0.020(2) 0.0016(15) 0.0012(14) -0.0017(15)
N12 0.0287(19) 0.0152(19) 0.032(2) 0.0012(17) 0.0092(17) 0.0026(17)
N13 0.0268(19) 0.0099(17) 0.038(2) 0.0002(16) 0.0100(18) 0.0009(16)
N14 0.0195(18) 0.0090(18) 0.042(3) 0.0013(16) 0.0076(17) 0.0008(15)
N21 0.0179(16) 0.0160(18) 0.021(2) 0.0001(14) -0.0007(15) 0.0019(16)
N22 0.029(2) 0.0132(18) 0.032(2) 0.0020(16) -0.0020(17) -0.0025(16)
N23 0.028(2) 0.0101(18) 0.038(2) 0.0021(16) -0.0023(17) -0.0022(16)
N24 0.0189(17) 0.0101(18) 0.038(2) 0.0044(16) 0.0074(16) 0.0005(16)
P1 0.0229(5) 0.0147(5) 0.0189(6) -0.0010(4) 0.0031(5) -0.0001(5)
P2 0.0182(5) 0.0140(5) 0.0201(6) 0.0005(4) 0.0000(4) -0.0014(4)
Cu1 0.0180(3) 0.0067(3) 0.0525(5) 0.000 0.0115(3) 0.000
Pt1 0.01746(8) 0.00828(9) 0.01912(10) 0.00009(7) 0.00248(7) -0.00046(7)

loop_
_atom_type_symbol
_atom_type_description
_atom_type_scat_dispersion_real
_atom_type_scat_dispersion_imag
_atom_type_scat_source
C C 0.0033 0.0016 'International Tables Vol C Tables 4.2.6.8 and 6.1.1.4'
H H 0.0000 0.0000 'International Tables Vol C Tables 4.2.6.8 and 6.1.1.4'
N N 0.0061 0.0033 'International Tables Vol C Tables 4.2.6.8 and 6.1.1.4'
P P 0.1023 0.0942 'International Tables Vol C Tables 4.2.6.8 and 6.1.1.4'
Cu Cu 0.3201 1.2651 'International Tables Vol C Tables 4.2.6.8 and 6.1.1.4'
Pt Pt -1.7033 8.3905 'International Tables Vol C Tables 4.2.6.8 and 6.1.1.4'

loop_
_geom_angle_atom_site_label_1
_geom_angle_atom_site_label_2
_geom_angle_atom_site_label_3
_geom_angle
_geom_angle_site_symmetry_1
_geom_angle_site_symmetry_3
_geom_angle_publ_flag
N1 C1 N13 112.0(3) . . ?
N1 C1 C11 123.8(4) . . ?
N13 C1 C11 124.2(3) . . ?
N2 C2 N23 112.1(4) . . ?
N2 C2 C21 125.0(4) . . ?
N23 C2 C21 122.9(4) . . ?
C12 C11 C15 117.1(4) . . ?
C12 C11 C1 121.5(4) . . ?
C15 C11 C1 121.4(4) . . ?
C13 C12 C11 119.9(4) . . ?
C13 C12 H12 120.0 . . ?
C11 C12 H12 120.0 . . ?
N14 C13 C12 123.0(4) . . ?
N14 C13 H13 118.5 . . ?
C12 C13 H13 118.5 . . ?
N14 C14 C15 122.4(4) . . ?
N14 C14 H14 118.8 . . ?
C15 C14 H14 118.8 . . ?
C14 C15 C11 120.1(4) . . ?
C14 C15 H15 119.9 . . ?
C11 C15 H15 119.9 . . ?
C25 C21 C22 118.3(4) . . ?
C25 C21 C2 122.0(4) . . ?
C22 C21 C2 119.7(4) . . ?
C23 C22 C21 119.1(4) 1_545 . ?
C23 C22 H22 120.5 1_545 . ?
C21 C22 H22 120.5 . . ?
N24 C23 C22 122.7(4) . 1_565 ?
N24 C23 H23 118.7 . . ?
C22 C23 H23 118.7 1_565 . ?
N24 C24 C25 122.8(4) . 1_565 ?
N24 C24 H24 118.6 . . ?
C25 C24 H24 118.6 1_565 . ?
C24 C25 C21 119.4(4) 1_545 . ?
C24 C25 H25 120.3 1_545 . ?
C21 C25 H25 120.3 . . ?
C32 C31 C36 119.4(4) . . ?
C32 C31 P1 121.5(3) . . ?
C36 C31 P1 119.0(3) . . ?
C33 C32 C31 120.7(5) . . ?
C33 C32 H32 119.6 . . ?
C31 C32 H32 119.6 . . ?
C34 C33 C32 120.5(5) . . ?
C34 C33 H33 119.8 . . ?
C32 C33 H33 119.8 . . ?
C33 C34 C35 119.9(4) . . ?
C33 C34 H34 120.1 . . ?
C35 C34 H34 120.1 . . ?
C36 C35 C34 119.8(5) . . ?
C36 C35 H35 120.1 . . ?
C34 C35 H35 120.1 . . ?
C35 C36 C31 119.7(4) . . ?
C35 C36 H36 120.2 . . ?
C31 C36 H36 120.2 . . ?
C46 C41 C42 119.3(4) . . ?
C46 C41 P2 121.4(3) . . ?
C42 C41 P2 119.2(3) . . ?
C43 C42 C41 119.8(4) . . ?
C43 C42 H42 120.1 . . ?
C41 C42 H42 120.1 . . ?
C44 C43 C42 120.9(4) . . ?
C44 C43 H43 119.5 . . ?
C42 C43 H43 119.5 . . ?
C43 C44 C45 119.4(4) . . ?
C43 C44 H44 120.3 . . ?
C45 C44 H44 120.3 . . ?
C46 C45 C44 120.4(4) . . ?
C46 C45 H45 119.8 . . ?
C44 C45 H45 119.8 . . ?
C45 C46 C41 120.1(4) . . ?
C45 C46 H46 120.0 . . ?
C41 C46 H46 120.0 . . ?
C52 C51 C56 118.5(4) . . ?
C52 C51 P1 124.3(3) . . ?
C56 C51 P1 117.0(3) . . ?
C51 C52 C53 119.8(5) . . ?
C51 C52 H52 120.1 . . ?
C53 C52 H52 120.1 . . ?
C54 C53 C52 120.4(5) . . ?
C54 C53 H53 119.8 . . ?
C52 C53 H53 119.8 . . ?
C55 C54 C53 120.9(5) . . ?
C55 C54 H54 119.6 . . ?
C53 C54 H54 119.6 . . ?
C54 C55 C56 119.1(5) . . ?
C54 C55 H55 120.5 . . ?
C56 C55 H55 120.5 . . ?
C55 C56 C51 121.3(5) . . ?
C55 C56 H56 119.4 . . ?
C51 C56 H56 119.4 . . ?
C66 C61 C62 119.4(4) . . ?
C66 C61 P2 122.6(3) . . ?
C62 C61 P2 118.0(3) . . ?
C61 C62 C63 119.9(4) . . ?
C61 C62 H62 120.0 . . ?
C63 C62 H62 120.0 . . ?
C64 C63 C62 119.1(4) . . ?
C64 C63 H63 120.4 . . ?
C62 C63 H63 120.4 . . ?
C65 C64 C63 120.4(5) . . ?
C65 C64 H64 119.8 . . ?
C63 C64 H64 119.8 . . ?
C66 C65 C64 120.9(5) . . ?
C66 C65 H65 119.6 . . ?
C64 C65 H65 119.6 . . ?
C65 C66 C61 120.2(4) . . ?
C65 C66 H66 119.9 . . ?
C61 C66 H66 119.9 . . ?
C72 C71 C76 120.0(4) . . ?
C72 C71 P1 123.2(3) . . ?
C76 C71 P1 116.8(3) . . ?
C71 C72 C73 119.7(5) . . ?
C71 C72 H72 120.1 . . ?
C73 C72 H72 120.1 . . ?
C74 C73 C72 120.0(5) . . ?
C74 C73 H73 120.0 . . ?
C72 C73 H73 120.0 . . ?
C75 C74 C73 120.2(5) . . ?
C75 C74 H74 119.9 . . ?
C73 C74 H74 119.9 . . ?
C76 C75 C74 120.5(5) . . ?
C76 C75 H75 119.7 . . ?
C74 C75 H75 119.7 . . ?
C75 C76 C71 119.6(5) . . ?
C75 C76 H76 120.2 . . ?
C71 C76 H76 120.2 . . ?
C82 C81 C86 119.4(4) . . ?
C82 C81 P2 120.5(3) . . ?
C86 C81 P2 119.7(3) . . ?
C83 C82 C81 120.3(4) . . ?
C83 C82 H82 119.9 . . ?
C81 C82 H82 119.9 . . ?
C84 C83 C82 119.6(4) . . ?
C84 C83 H83 120.2 . . ?
C82 C83 H83 120.2 . . ?
C85 C84 C83 120.7(4) . . ?
C85 C84 H84 119.7 . . ?
C83 C84 H84 119.7 . . ?
C84 C85 C86 119.8(4) . . ?
C84 C85 H85 120.1 . . ?
C86 C85 H85 120.1 . . ?
C85 C86 C81 120.2(4) . . ?
C85 C86 H86 119.9 . . ?
C81 C86 H86 119.9 . . ?
C1 N1 N11 102.8(3) . . ?
C2 N2 N21 103.0(3) . . ?
N12 N11 N1 111.6(3) . . ?
N12 N11 Pt1 127.2(3) . . ?
N1 N11 Pt1 121.1(2) . . ?
N11 N12 N13 107.8(3) . . ?
N12 N13 C1 105.8(3) . . ?
C14 N14 C13 117.4(4) . . ?
C14 N14 Cu1 122.7(3) . . ?
C13 N14 Cu1 119.3(3) . . ?
N22 N21 N2 111.5(3) . . ?
N22 N21 Pt1 127.5(3) . . ?
N2 N21 Pt1 120.1(3) . . ?
N21 N22 N23 107.7(3) . . ?
N22 N23 C2 105.6(3) . . ?
C24 N24 C23 117.7(4) . . ?
C24 N24 Cu1 121.9(3) . . ?
C23 N24 Cu1 120.1(3) . . ?
C51 P1 C71 108.4(2) . . ?
C51 P1 C31 109.0(2) . . ?
C71 P1 C31 101.2(2) . . ?
C51 P1 Pt1 109.34(15) . . ?
C71 P1 Pt1 117.65(14) . . ?
C31 P1 Pt1 110.81(15) . . ?
C61 P2 C81 105.95(19) . . ?
C61 P2 C41 104.48(19) . . ?
C81 P2 C41 105.63(19) . . ?
C61 P2 Pt1 116.69(14) . . ?
C81 P2 Pt1 114.17(14) . . ?
C41 P2 Pt1 108.96(14) . . ?
N24 Cu1 N24 87.21(18) . 4_556 ?
N24 Cu1 N14 92.31(13) . . ?
N24 Cu1 N14 179.45(14) 4_556 . ?
N24 Cu1 N14 179.45(14) . 4_556 ?
N24 Cu1 N14 92.31(13) 4_556 4_556 ?
N14 Cu1 N14 88.17(18) . 4_556 ?
N11 Pt1 N21 172.09(13) . . ?
N11 Pt1 P2 92.22(10) . . ?
N21 Pt1 P2 90.29(10) . . ?
N11 Pt1 P1 92.83(10) . . ?
N21 Pt1 P1 86.05(10) . . ?
P2 Pt1 P1 168.66(4) . . ?

loop_
_geom_bond_atom_site_label_1
_geom_bond_atom_site_label_2
_geom_bond_distance
_geom_bond_site_symmetry_2
_geom_bond_publ_flag
C1 N1 1.334(5) . ?
C1 N13 1.347(5) . ?
C1 C11 1.451(5) . ?
C2 N2 1.328(5) . ?
C2 N23 1.338(5) . ?
C2 C21 1.458(6) . ?
C11 C12 1.385(6) . ?
C11 C15 1.392(6) . ?
C12 C13 1.360(6) . ?
C12 H12 0.9500 . ?
C13 N14 1.353(5) . ?
C13 H13 0.9500 . ?
C14 N14 1.341(5) . ?
C14 C15 1.370(6) . ?
C14 H14 0.9500 . ?
C15 H15 0.9500 . ?
C21 C25 1.381(6) . ?
C21 C22 1.387(6) . ?
C22 C23 1.379(6) 1_545 ?
C22 H22 0.9500 . ?
C23 N24 1.347(6) . ?
C23 C22 1.379(6) 1_565 ?
C23 H23 0.9500 . ?
C24 N24 1.341(5) . ?
C24 C25 1.375(6) 1_565 ?
C24 H24 0.9500 . ?
C25 C24 1.375(6) 1_545 ?
C25 H25 0.9500 . ?
C31 C32 1.383(6) . ?
C31 C36 1.400(6) . ?
C31 P1 1.823(4) . ?
C32 C33 1.372(6) . ?
C32 H32 0.9500 . ?
C33 C34 1.364(7) . ?
C33 H33 0.9500 . ?
C34 C35 1.405(7) . ?
C34 H34 0.9500 . ?
C35 C36 1.379(6) . ?
C35 H35 0.9500 . ?
C36 H36 0.9500 . ?
C41 C46 1.382(6) . ?
C41 C42 1.400(6) . ?
C41 P2 1.825(4) . ?
C42 C43 1.385(6) . ?
C42 H42 0.9500 . ?
C43 C44 1.361(6) . ?
C43 H43 0.9500 . ?
C44 C45 1.399(6) . ?
C44 H44 0.9500 . ?
C45 C46 1.381(6) . ?
C45 H45 0.9500 . ?
C46 H46 0.9500 . ?
C51 C52 1.375(6) . ?
C51 C56 1.388(6) . ?
C51 P1 1.802(4) . ?
C52 C53 1.390(7) . ?
C52 H52 0.9500 . ?
C53 C54 1.360(8) . ?
C53 H53 0.9500 . ?
C54 C55 1.360(7) . ?
C54 H54 0.9500 . ?
C55 C56 1.382(7) . ?
C55 H55 0.9500 . ?
C56 H56 0.9500 . ?
C61 C66 1.389(6) . ?
C61 C62 1.402(6) . ?
C61 P2 1.803(4) . ?
C62 C63 1.405(6) . ?
C62 H62 0.9500 . ?
C63 C64 1.386(7) . ?
C63 H63 0.9500 . ?
C64 C65 1.380(7) . ?
C64 H64 0.9500 . ?
C65 C66 1.371(6) . ?
C65 H65 0.9500 . ?
C66 H66 0.9500 . ?
C71 C72 1.375(6) . ?
C71 C76 1.408(6) . ?
C71 P1 1.807(4) . ?
C72 C73 1.394(6) . ?
C72 H72 0.9500 . ?
C73 C74 1.381(7) . ?
C73 H73 0.9500 . ?
C74 C75 1.379(7) . ?
C74 H74 0.9500 . ?
C75 C76 1.370(6) . ?
C75 H75 0.9500 . ?
C76 H76 0.9500 . ?
C81 C82 1.387(6) . ?
C81 C86 1.387(6) . ?
C81 P2 1.814(4) . ?
C82 C83 1.383(6) . ?
C82 H82 0.9500 . ?
C83 C84 1.377(6) . ?
C83 H83 0.9500 . ?
C84 C85 1.376(7) . ?
C84 H84 0.9500 . ?
C85 C86 1.380(6) . ?
C85 H85 0.9500 . ?
C86 H86 0.9500 . ?
N1 N11 1.352(4) . ?
N2 N21 1.338(4) . ?
N11 N12 1.318(5) . ?
N11 Pt1 2.001(3) . ?
N12 N13 1.329(5) . ?
N14 Cu1 2.037(3) . ?
N21 N22 1.319(5) . ?
N21 Pt1 2.009(3) . ?
N22 N23 1.325(5) . ?
N24 Cu1 2.033(3) . ?
P1 Pt1 2.3273(11) . ?
P2 Pt1 2.3235(11) . ?
Cu1 N24 2.033(3) 4_556 ?
Cu1 N14 2.037(3) 4_556 ?

loop_
_platon_squeeze_void_nr
_platon_squeeze_void_average_x
_platon_squeeze_void_average_y
_platon_squeeze_void_average_z
_platon_squeeze_void_volume
_platon_squeeze_void_count_electrons
1 0.000 -0.011 0.008 1123.1 149.0
2 0.500 0.001 0.020 1123.0 147.5
